data_7128182
loop_
_publ_author_name
'Chen, Xia'
'Zhong, Cheng'
'Lu, Yuling'
'Yao, Meng'
'Guan, Zhenhua'
'Chen, Chunmei'
'Zhu, Hucheng'
'Luo, Zengwei'
'Zhang, Yonghui'

_publ_section_title
;
 Practical access to fluorescent 2,3-naphthalimide derivatives via
 didehydro-Diels-Alder reaction.
;
_journal_issue 42
_journal_name_full 'Chemical communications (Cambridge, England)'
_journal_page_first 5155
_journal_page_last 5158
_journal_paper_doi 10.1039/d1cc01437d
_journal_volume 57
_journal_year 2021
_chemical_formula_sum 'C26 H19 Cl3 N2 O3'
_chemical_formula_weight 513.78
_space_group_crystal_system triclinic
_space_group_IT_number 2
_space_group_name_Hall '-P 1'
_space_group_name_H-M_alt 'P -1'
_atom_sites_solution_hydrogens geom
_audit_creation_method SHELXL-2014/7
_audit_update_record
;
2020-11-16 deposited with the CCDC.	2021-04-16 downloaded from the CCDC.
;
_cell_angle_alpha 88.150(2)
_cell_angle_beta 87.486(2)
_cell_angle_gamma 84.532(2)
_cell_formula_units_Z 2
_cell_length_a 7.0612(3)
_cell_length_b 10.7290(4)
_cell_length_c 16.0800(6)
_cell_measurement_reflns_used 9922
_cell_measurement_temperature 297(2)
_cell_measurement_theta_max 65.08
_cell_measurement_theta_min 4.14
_cell_volume 1211.02(8)
_computing_cell_refinement 'Bruker SAINT'
_computing_data_collection 'Bruker APEX2'
_computing_data_reduction 'Bruker SAINT'
_computing_molecular_graphics 'Bruker SHELXTL'
_computing_publication_material 'Bruker SHELXTL'
_computing_structure_refinement 'SHELXL-2014/7 (Sheldrick, 2014)'
_computing_structure_solution 'SHELXS-97 (Sheldrick, 2008)'
_diffrn_ambient_temperature 297(2)
_diffrn_measured_fraction_theta_full 0.952
_diffrn_measured_fraction_theta_max 0.952
_diffrn_measurement_device_type 'Bruker APEX-II CCD'
_diffrn_measurement_method '\f and \w scans'
_diffrn_radiation_type CuK\a
_diffrn_radiation_wavelength 1.54178
_diffrn_reflns_av_R_equivalents 0.0626
_diffrn_reflns_av_unetI/netI 0.0502
_diffrn_reflns_Laue_measured_fraction_full 0.952
_diffrn_reflns_Laue_measured_fraction_max 0.952
_diffrn_reflns_limit_h_max 7
_diffrn_reflns_limit_h_min -8
_diffrn_reflns_limit_k_max 12
_diffrn_reflns_limit_k_min -12
_diffrn_reflns_limit_l_max 18
_diffrn_reflns_limit_l_min -18
_diffrn_reflns_number 20395
_diffrn_reflns_point_group_measured_fraction_full 0.952
_diffrn_reflns_point_group_measured_fraction_max 0.952
_diffrn_reflns_theta_full 65.759
_diffrn_reflns_theta_max 65.759
_diffrn_reflns_theta_min 2.752
_exptl_absorpt_coefficient_mu 3.687
_exptl_absorpt_correction_type none
_exptl_crystal_density_diffrn 1.409
_exptl_crystal_density_meas 0
_exptl_crystal_F_000 528
_exptl_crystal_size_max 0.150
_exptl_crystal_size_mid 0.120
_exptl_crystal_size_min 0.100
_refine_diff_density_max 0.304
_refine_diff_density_min -0.340
_refine_diff_density_rms 0.053
_refine_ls_extinction_coef 0.0019(7)
_refine_ls_extinction_expression Fc^*^=kFc[1+0.001xFc^2^\l^3^/sin(2\q)]^-1/4^
_refine_ls_extinction_method 'SHELXL-2014/7 (Sheldrick 2014'
_refine_ls_goodness_of_fit_ref 1.039
_refine_ls_hydrogen_treatment constr
_refine_ls_matrix_type full
_refine_ls_number_parameters 346
_refine_ls_number_reflns 3993
_refine_ls_number_restraints 21
_refine_ls_restrained_S_all 1.052
_refine_ls_R_factor_all 0.0623
_refine_ls_R_factor_gt 0.0580
_refine_ls_shift/su_max 0.000
_refine_ls_shift/su_mean 0.000
_refine_ls_structure_factor_coef Fsqd
_refine_ls_weighting_details 'w=1/[\s^2^(Fo^2^)+(0.0912P)^2^+0.5520P] where P=(Fo^2^+2Fc^2^)/3'
_refine_ls_weighting_scheme calc
_refine_ls_wR_factor_gt 0.1612
_refine_ls_wR_factor_ref 0.1670
_reflns_Friedel_coverage 0.000
_reflns_number_gt 3555
_reflns_number_total 3993
_reflns_threshold_expression 'I > 2\s(I)'
_cod_data_source_file d1cc01437d2.cif
_cod_data_source_block cu_180513A_0m
_cod_depositor_comments 'Adding full bibliography for 7128182.cif.'
_cod_database_code 7128182
_shelx_shelxl_version_number 2014/7
_shelx_space_group_comment
; 
The symmetry employed for this shelxl refinement is uniquely defined 
by the following loop, which should always be used as a source of 
symmetry information in preference to the above space-group names. 
They are only intended as comments. 
;
_shelx_estimated_absorpt_t_min 0.608
_shelx_estimated_absorpt_t_max 0.709

loop_
_space_group_symop_operation_xyz
'x, y, z'
'-x, -y, -z'

loop_
_atom_site_label
_atom_site_type_symbol
_atom_site_fract_x
_atom_site_fract_y
_atom_site_fract_z
_atom_site_U_iso_or_equiv
_atom_site_adp_type
_atom_site_occupancy
_atom_site_site_symmetry_order
_atom_site_calc_flag
_atom_site_refinement_flags_posn
_atom_site_refinement_flags_adp
_atom_site_refinement_flags_occupancy
_atom_site_disorder_assembly
_atom_site_disorder_group
C1 C 0.3137(4) 1.0975(3) 1.25748(15) 0.0620(7) Uani 1 1 d . . . . .
H1A H 0.4161 1.1505 1.2551 0.093 Uiso 1 1 calc R U . . .
H1B H 0.3358 1.0336 1.3000 0.093 Uiso 1 1 calc R U . . .
H1C H 0.1958 1.1467 1.2701 0.093 Uiso 1 1 calc R U . . .
C2 C 0.2764(3) 1.1154(2) 1.11005(12) 0.0394(5) Uani 1 1 d . . . . .
C3 C 0.2643(3) 1.2433(2) 1.10887(14) 0.0474(5) Uani 1 1 d . . . . .
H3 H 0.2735 1.2854 1.1580 0.057 Uiso 1 1 calc R U . . .
C4 C 0.2380(3) 1.3107(2) 1.03377(15) 0.0507(6) Uani 1 1 d . . . . .
H4 H 0.2282 1.3977 1.0336 0.061 Uiso 1 1 calc R U . . .
C5 C 0.2264(3) 1.2514(2) 0.96068(14) 0.0455(5) Uani 1 1 d . . . . .
H5 H 0.2104 1.2985 0.9115 0.055 Uiso 1 1 calc R U . . .
C6 C 0.2383(3) 1.11910(18) 0.95884(12) 0.0356(4) Uani 1 1 d . . . . .
C7 C 0.2247(3) 1.05535(18) 0.88234(12) 0.0349(4) Uani 1 1 d . . . . .
C8 C 0.2242(3) 0.92738(18) 0.88794(12) 0.0341(4) Uani 1 1 d . . . . .
C9 C 0.2473(3) 0.86005(17) 0.96411(12) 0.0338(4) Uani 1 1 d . . . . .
C10 C 0.2659(3) 0.91724(18) 1.03687(12) 0.0356(4) Uani 1 1 d . . . . .
H10 H 0.2812 0.8709 1.0864 0.043 Uiso 1 1 calc R U . . .
C11 C 0.2614(3) 1.04932(18) 1.03539(12) 0.0349(4) Uani 1 1 d . . . . .
C12 C 0.2501(3) 0.72494(18) 0.94821(12) 0.0375(5) Uani 1 1 d . . . . .
C13 C 0.2111(3) 0.83426(18) 0.82250(12) 0.0371(4) Uani 1 1 d . . . . .
C14 C 0.2135(3) 1.12589(18) 0.80095(12) 0.0388(5) Uani 1 1 d . . . . .
C15 C 0.0544(3) 1.1284(2) 0.75347(14) 0.0494(5) Uani 1 1 d . . . . .
H15 H -0.0499 1.0878 0.7733 0.059 Uiso 1 1 calc R U . . .
C16 C 0.0488(4) 1.1901(3) 0.67734(16) 0.0642(7) Uani 1 1 d . . . . .
H16 H -0.0586 1.1902 0.6458 0.077 Uiso 1 1 calc R U . . .
C17 C 0.2011(5) 1.2518(3) 0.64737(17) 0.0692(8) Uani 1 1 d . . . . .
H17 H 0.1973 1.2933 0.5957 0.083 Uiso 1 1 calc R U . . .
C18 C 0.3589(4) 1.2516(3) 0.69460(16) 0.0645(7) Uani 1 1 d . . . . .
H18 H 0.4617 1.2939 0.6750 0.077 Uiso 1 1 calc R U . . .
C19 C 0.3655(4) 1.1892(2) 0.77086(14) 0.0517(6) Uani 1 1 d . . . . .
H19 H 0.4728 1.1896 0.8024 0.062 Uiso 1 1 calc R U . . .
C20 C 0.2282(3) 0.5993(2) 0.82064(15) 0.0478(5) Uani 1 1 d . . . . .
H20A H 0.1421 0.6114 0.7751 0.057 Uiso 1 1 calc R U . . .
H20B H 0.1809 0.5369 0.8591 0.057 Uiso 1 1 calc R U . . .
C21 C 0.4242(3) 0.55251(19) 0.78709(13) 0.0452(5) Uani 1 1 d . . . . .
C22 C 0.5455(4) 0.4743(2) 0.83504(15) 0.0520(6) Uani 1 1 d . . . . .
H22 H 0.5068 0.4472 0.8881 0.062 Uiso 1 1 calc R U . . .
C23 C 0.7254(4) 0.4374(2) 0.80241(19) 0.0649(7) Uani 1 1 d . . . . .
H23 H 0.8103 0.3849 0.8331 0.078 Uiso 1 1 calc R U . . .
C24 C 0.7766(4) 0.4794(3) 0.7245(2) 0.0744(8) Uani 1 1 d . . . . .
H24 H 0.8970 0.4560 0.7010 0.089 Uiso 1 1 calc R U . . .
C25 C 0.6469(5) 0.5567(3) 0.68117(19) 0.0773(9) Uani 1 1 d . . . . .
H25 H 0.6832 0.5851 0.6281 0.093 Uiso 1 1 calc R U . . .
N2 N 0.4711(4) 0.5935(2) 0.71109(13) 0.0630(6) Uani 1 1 d . . . . .
C26' C 0.2401(11) 0.7555(8) 0.5638(5) 0.079(4) Uani 0.477(7) 1 d D . P A 2
H26' H 0.2755 0.7310 0.6207 0.094 Uiso 0.477(7) 1 calc R U P A 2
Cl1' Cl 0.0011(6) 0.7868(10) 0.5629(3) 0.237(4) Uani 0.477(7) 1 d D . P A 2
Cl2' Cl 0.3500(13) 0.8853(5) 0.5334(4) 0.223(3) Uani 0.477(7) 1 d D . P A 2
Cl3' Cl 0.3187(8) 0.6372(3) 0.49971(16) 0.1384(19) Uani 0.477(7) 1 d D . P A 2
C26 C 0.2236(12) 0.7432(7) 0.5705(7) 0.123(7) Uani 0.523(7) 1 d D . P A 1
H26 H 0.2521 0.7370 0.6296 0.147 Uiso 0.523(7) 1 calc R U P A 1
Cl1 Cl 0.0366(7) 0.8524(5) 0.5537(2) 0.187(3) Uani 0.523(7) 1 d D . P A 1
Cl2 Cl 0.1666(10) 0.6012(3) 0.5363(4) 0.187(3) Uani 0.523(7) 1 d D . P A 1
Cl3 Cl 0.4153(6) 0.7853(8) 0.5119(3) 0.239(4) Uani 0.523(7) 1 d D . P A 1
N1 N 0.2310(2) 0.71705(15) 0.86325(10) 0.0390(4) Uani 1 1 d . . . . .
O1 O 0.3039(2) 1.04058(15) 1.17900(9) 0.0506(4) Uani 1 1 d . . . . .
O2 O 0.2671(2) 0.63631(14) 0.99643(10) 0.0521(4) Uani 1 1 d . . . . .
O3 O 0.1870(3) 0.84894(14) 0.74894(9) 0.0531(4) Uani 1 1 d . . . . .

loop_
_atom_site_aniso_label
_atom_site_aniso_U_11
_atom_site_aniso_U_22
_atom_site_aniso_U_33
_atom_site_aniso_U_23
_atom_site_aniso_U_13
_atom_site_aniso_U_12
C1 0.0668(17) 0.0816(18) 0.0404(12) -0.0199(11) -0.0002(11) -0.0168(13)
C2 0.0311(11) 0.0492(12) 0.0388(11) -0.0099(9) 0.0066(8) -0.0088(8)
C3 0.0456(13) 0.0490(12) 0.0493(12) -0.0211(10) 0.0037(9) -0.0090(9)
C4 0.0524(14) 0.0379(11) 0.0626(14) -0.0146(10) 0.0031(10) -0.0056(9)
C5 0.0465(13) 0.0379(11) 0.0521(12) -0.0049(9) 0.0017(9) -0.0040(8)
C6 0.0281(10) 0.0376(10) 0.0411(10) -0.0057(8) 0.0041(7) -0.0036(7)
C7 0.0271(10) 0.0376(10) 0.0397(10) -0.0038(8) 0.0011(7) -0.0024(7)
C8 0.0275(10) 0.0387(10) 0.0357(10) -0.0040(8) 0.0014(7) -0.0019(7)
C9 0.0276(10) 0.0376(10) 0.0359(10) -0.0039(8) 0.0036(7) -0.0026(7)
C10 0.0311(10) 0.0413(10) 0.0340(10) -0.0020(8) 0.0042(7) -0.0039(7)
C11 0.0263(10) 0.0411(10) 0.0376(10) -0.0081(8) 0.0055(7) -0.0054(7)
C12 0.0321(11) 0.0385(10) 0.0418(10) -0.0033(8) 0.0007(8) -0.0030(7)
C13 0.0355(11) 0.0391(10) 0.0365(11) -0.0060(8) -0.0002(8) -0.0008(7)
C14 0.0433(12) 0.0335(10) 0.0392(10) -0.0038(8) -0.0003(8) -0.0015(8)
C15 0.0485(14) 0.0492(12) 0.0506(13) 0.0009(10) -0.0069(10) -0.0042(9)
C16 0.0715(18) 0.0660(16) 0.0551(15) 0.0049(12) -0.0196(12) -0.0013(13)
C17 0.099(2) 0.0621(16) 0.0457(13) 0.0110(11) -0.0050(13) -0.0062(14)
C18 0.0791(19) 0.0635(16) 0.0526(14) 0.0084(12) 0.0070(13) -0.0222(13)
C19 0.0529(14) 0.0559(13) 0.0476(12) 0.0025(10) -0.0023(10) -0.0131(10)
C20 0.0531(14) 0.0392(11) 0.0527(13) -0.0117(9) -0.0080(10) -0.0062(9)
C21 0.0578(14) 0.0341(10) 0.0447(12) -0.0139(8) -0.0048(9) -0.0038(9)
C22 0.0613(15) 0.0415(12) 0.0541(13) -0.0070(10) -0.0085(11) -0.0042(10)
C23 0.0628(17) 0.0524(14) 0.0790(19) -0.0141(13) -0.0115(13) 0.0044(11)
C24 0.0660(18) 0.0677(17) 0.088(2) -0.0271(15) 0.0108(15) 0.0053(13)
C25 0.093(2) 0.0738(18) 0.0608(16) -0.0120(14) 0.0200(15) 0.0069(16)
N2 0.0813(16) 0.0561(12) 0.0485(11) -0.0079(9) 0.0029(10) 0.0100(10)
C26' 0.107(9) 0.108(9) 0.021(4) -0.002(4) -0.012(4) -0.010(7)
Cl1' 0.085(2) 0.529(12) 0.103(3) -0.120(5) -0.0029(18) -0.020(4)
Cl2' 0.352(10) 0.150(4) 0.171(4) 0.021(3) 0.035(5) -0.074(5)
Cl3' 0.213(4) 0.126(2) 0.0707(14) -0.0319(14) 0.0079(18) 0.019(2)
C26 0.160(14) 0.128(11) 0.064(8) -0.010(7) 0.010(7) 0.066(9)
Cl1 0.240(6) 0.220(4) 0.0741(16) -0.0382(19) -0.051(2) 0.146(4)
Cl2 0.273(7) 0.146(3) 0.147(4) -0.039(2) -0.069(4) -0.011(3)
Cl3 0.184(4) 0.350(11) 0.166(4) 0.091(6) 0.074(3) -0.019(5)
N1 0.0431(10) 0.0344(8) 0.0398(9) -0.0084(7) -0.0025(7) -0.0024(6)
O1 0.0614(10) 0.0562(9) 0.0357(8) -0.0102(7) 0.0020(7) -0.0127(7)
O2 0.0685(11) 0.0372(8) 0.0507(9) 0.0033(7) -0.0053(7) -0.0045(7)
O3 0.0740(12) 0.0473(9) 0.0377(8) -0.0084(6) -0.0093(7) 0.0013(7)

loop_
_atom_type_symbol
_atom_type_description
_atom_type_scat_dispersion_real
_atom_type_scat_dispersion_imag
_atom_type_scat_source
C C 0.0181 0.0091 'International Tables Vol C Tables 4.2.6.8 and 6.1.1.4'
H H 0.0000 0.0000 'International Tables Vol C Tables 4.2.6.8 and 6.1.1.4'
N N 0.0311 0.0180 'International Tables Vol C Tables 4.2.6.8 and 6.1.1.4'
O O 0.0492 0.0322 'International Tables Vol C Tables 4.2.6.8 and 6.1.1.4'
Cl Cl 0.3639 0.7018 'International Tables Vol C Tables 4.2.6.8 and 6.1.1.4'

loop_
_geom_angle_atom_site_label_1
_geom_angle_atom_site_label_2
_geom_angle_atom_site_label_3
_geom_angle
_geom_angle_site_symmetry_1
_geom_angle_site_symmetry_3
_geom_angle_publ_flag
O1 C1 H1A 109.5 . . ?
O1 C1 H1B 109.5 . . ?
H1A C1 H1B 109.5 . . ?
O1 C1 H1C 109.5 . . ?
H1A C1 H1C 109.5 . . ?
H1B C1 H1C 109.5 . . ?
O1 C2 C3 124.91(19) . . ?
O1 C2 C11 114.32(18) . . ?
C3 C2 C11 120.8(2) . . ?
C2 C3 C4 119.89(19) . . ?
C2 C3 H3 120.1 . . ?
C4 C3 H3 120.1 . . ?
C5 C4 C3 121.4(2) . . ?
C5 C4 H4 119.3 . . ?
C3 C4 H4 119.3 . . ?
C4 C5 C6 120.8(2) . . ?
C4 C5 H5 119.6 . . ?
C6 C5 H5 119.6 . . ?
C5 C6 C11 118.40(19) . . ?
C5 C6 C7 121.37(19) . . ?
C11 C6 C7 120.22(17) . . ?
C8 C7 C6 116.91(17) . . ?
C8 C7 C14 122.03(17) . . ?
C6 C7 C14 121.06(17) . . ?
C7 C8 C9 121.96(18) . . ?
C7 C8 C13 130.79(18) . . ?
C9 C8 C13 107.19(16) . . ?
C10 C9 C8 122.41(17) . . ?
C10 C9 C12 129.08(18) . . ?
C8 C9 C12 108.51(17) . . ?
C9 C10 C11 118.16(18) . . ?
C9 C10 H10 120.9 . . ?
C11 C10 H10 120.9 . . ?
C10 C11 C2 120.94(18) . . ?
C10 C11 C6 120.24(17) . . ?
C2 C11 C6 118.81(18) . . ?
O2 C12 N1 124.85(18) . . ?
O2 C12 C9 129.48(19) . . ?
N1 C12 C9 105.67(16) . . ?
O3 C13 N1 123.74(18) . . ?
O3 C13 C8 130.50(19) . . ?
N1 C13 C8 105.76(16) . . ?
C15 C14 C19 118.6(2) . . ?
C15 C14 C7 121.37(19) . . ?
C19 C14 C7 120.03(19) . . ?
C16 C15 C14 120.7(2) . . ?
C16 C15 H15 119.6 . . ?
C14 C15 H15 119.6 . . ?
C15 C16 C17 120.4(3) . . ?
C15 C16 H16 119.8 . . ?
C17 C16 H16 119.8 . . ?
C18 C17 C16 119.4(2) . . ?
C18 C17 H17 120.3 . . ?
C16 C17 H17 120.3 . . ?
C17 C18 C19 120.3(3) . . ?
C17 C18 H18 119.8 . . ?
C19 C18 H18 119.8 . . ?
C18 C19 C14 120.5(2) . . ?
C18 C19 H19 119.7 . . ?
C14 C19 H19 119.7 . . ?
N1 C20 C21 111.39(18) . . ?
N1 C20 H20A 109.4 . . ?
C21 C20 H20A 109.4 . . ?
N1 C20 H20B 109.4 . . ?
C21 C20 H20B 109.4 . . ?
H20A C20 H20B 108.0 . . ?
N2 C21 C22 123.4(2) . . ?
N2 C21 C20 115.8(2) . . ?
C22 C21 C20 120.8(2) . . ?
C23 C22 C21 118.5(2) . . ?
C23 C22 H22 120.8 . . ?
C21 C22 H22 120.8 . . ?
C24 C23 C22 118.9(3) . . ?
C24 C23 H23 120.5 . . ?
C22 C23 H23 120.5 . . ?
C23 C24 C25 118.7(3) . . ?
C23 C24 H24 120.6 . . ?
C25 C24 H24 120.6 . . ?
N2 C25 C24 123.6(3) . . ?
N2 C25 H25 118.2 . . ?
C24 C25 H25 118.2 . . ?
C21 N2 C25 116.8(2) . . ?
Cl1' C26' Cl3' 111.7(5) . . ?
Cl1' C26' Cl2' 110.4(5) . . ?
Cl3' C26' Cl2' 108.7(5) . . ?
Cl1' C26' H26' 108.7 . . ?
Cl3' C26' H26' 108.7 . . ?
Cl2' C26' H26' 108.7 . . ?
Cl3 C26 Cl1 108.3(6) . . ?
Cl3 C26 Cl2 108.0(5) . . ?
Cl1 C26 Cl2 108.5(6) . . ?
Cl3 C26 H26 110.7 . . ?
Cl1 C26 H26 110.7 . . ?
Cl2 C26 H26 110.7 . . ?
C12 N1 C13 112.86(16) . . ?
C12 N1 C20 123.85(17) . . ?
C13 N1 C20 123.29(17) . . ?
C2 O1 C1 118.76(19) . . ?

loop_
_geom_bond_atom_site_label_1
_geom_bond_atom_site_label_2
_geom_bond_distance
_geom_bond_site_symmetry_2
_geom_bond_publ_flag
C1 O1 1.427(3) . ?
C1 H1A 0.9600 . ?
C1 H1B 0.9600 . ?
C1 H1C 0.9600 . ?
C2 O1 1.358(3) . ?
C2 C3 1.366(3) . ?
C2 C11 1.427(3) . ?
C3 C4 1.398(3) . ?
C3 H3 0.9300 . ?
C4 C5 1.363(3) . ?
C4 H4 0.9300 . ?
C5 C6 1.415(3) . ?
C5 H5 0.9300 . ?
C6 C11 1.427(3) . ?
C6 C7 1.438(3) . ?
C7 C8 1.373(3) . ?
C7 C14 1.492(3) . ?
C8 C9 1.409(3) . ?
C8 C13 1.486(3) . ?
C9 C10 1.356(3) . ?
C9 C12 1.478(3) . ?
C10 C11 1.414(3) . ?
C10 H10 0.9300 . ?
C12 O2 1.208(2) . ?
C12 N1 1.385(3) . ?
C13 O3 1.205(2) . ?
C13 N1 1.397(3) . ?
C14 C15 1.383(3) . ?
C14 C19 1.385(3) . ?
C15 C16 1.373(3) . ?
C15 H15 0.9300 . ?
C16 C17 1.378(4) . ?
C16 H16 0.9300 . ?
C17 C18 1.376(4) . ?
C17 H17 0.9300 . ?
C18 C19 1.379(3) . ?
C18 H18 0.9300 . ?
C19 H19 0.9300 . ?
C20 N1 1.459(3) . ?
C20 C21 1.509(3) . ?
C20 H20A 0.9700 . ?
C20 H20B 0.9700 . ?
C21 N2 1.324(3) . ?
C21 C22 1.383(3) . ?
C22 C23 1.380(4) . ?
C22 H22 0.9300 . ?
C23 C24 1.363(4) . ?
C23 H23 0.9300 . ?
C24 C25 1.373(5) . ?
C24 H24 0.9300 . ?
C25 N2 1.340(4) . ?
C25 H25 0.9300 . ?
C26' Cl1' 1.690(8) . ?
C26' Cl3' 1.697(7) . ?
C26' Cl2' 1.706(8) . ?
C26' H26' 0.9800 . ?
C26 Cl3 1.703(9) . ?
C26 Cl1 1.705(8) . ?
C26 Cl2 1.724(8) . ?
C26 H26 0.9800 . ?

loop_
_geom_hbond_atom_site_label_D
_geom_hbond_atom_site_label_H
_geom_hbond_atom_site_label_A
_geom_hbond_distance_DH
_geom_hbond_distance_HA
_geom_hbond_distance_DA
_geom_hbond_angle_DHA
_geom_hbond_site_symmetry_A
C26 H26 O3 0.98 2.30 3.111(11) 139.3 .
C26 H26 N2 0.98 2.46 3.213(11) 133.0 .
C26' H26' O3 0.98 2.48 3.167(8) 126.9 .
C26' H26' N2 0.98 2.42 3.290(9) 147.9 .
C22 H22 O2 0.93 2.58 3.211(3) 125.1 2_667

loop_
_geom_torsion_atom_site_label_1
_geom_torsion_atom_site_label_2
_geom_torsion_atom_site_label_3
_geom_torsion_atom_site_label_4
_geom_torsion
_geom_torsion_site_symmetry_1
_geom_torsion_site_symmetry_2
_geom_torsion_site_symmetry_3
_geom_torsion_site_symmetry_4
_geom_torsion_publ_flag
O1 C2 C3 C4 179.2(2) . . . . ?
C11 C2 C3 C4 -0.4(3) . . . . ?
C2 C3 C4 C5 -0.8(3) . . . . ?
C3 C4 C5 C6 0.8(3) . . . . ?
C4 C5 C6 C11 0.5(3) . . . . ?
C4 C5 C6 C7 179.5(2) . . . . ?
C5 C6 C7 C8 -175.44(18) . . . . ?
C11 C6 C7 C8 3.5(3) . . . . ?
C5 C6 C7 C14 5.1(3) . . . . ?
C11 C6 C7 C14 -175.91(17) . . . . ?
C6 C7 C8 C9 -3.6(3) . . . . ?
C14 C7 C8 C9 175.79(18) . . . . ?
C6 C7 C8 C13 179.62(19) . . . . ?
C14 C7 C8 C13 -0.9(3) . . . . ?
C7 C8 C9 C10 1.9(3) . . . . ?
C13 C8 C9 C10 179.32(17) . . . . ?
C7 C8 C9 C12 -177.10(17) . . . . ?
C13 C8 C9 C12 0.3(2) . . . . ?
C8 C9 C10 C11 0.1(3) . . . . ?
C12 C9 C10 C11 178.92(18) . . . . ?
C9 C10 C11 C2 178.73(17) . . . . ?
C9 C10 C11 C6 -0.2(3) . . . . ?
O1 C2 C11 C10 3.1(3) . . . . ?
C3 C2 C11 C10 -177.34(18) . . . . ?
O1 C2 C11 C6 -178.03(16) . . . . ?
C3 C2 C11 C6 1.6(3) . . . . ?
C5 C6 C11 C10 177.31(17) . . . . ?
C7 C6 C11 C10 -1.7(3) . . . . ?
C5 C6 C11 C2 -1.6(3) . . . . ?
C7 C6 C11 C2 179.38(17) . . . . ?
C10 C9 C12 O2 1.0(4) . . . . ?
C8 C9 C12 O2 180.0(2) . . . . ?
C10 C9 C12 N1 -178.23(19) . . . . ?
C8 C9 C12 N1 0.7(2) . . . . ?
C7 C8 C13 O3 -4.7(4) . . . . ?
C9 C8 C13 O3 178.2(2) . . . . ?
C7 C8 C13 N1 175.91(19) . . . . ?
C9 C8 C13 N1 -1.2(2) . . . . ?
C8 C7 C14 C15 64.2(3) . . . . ?
C6 C7 C14 C15 -116.4(2) . . . . ?
C8 C7 C14 C19 -114.9(2) . . . . ?
C6 C7 C14 C19 64.5(3) . . . . ?
C19 C14 C15 C16 1.3(3) . . . . ?
C7 C14 C15 C16 -177.7(2) . . . . ?
C14 C15 C16 C17 -0.7(4) . . . . ?
C15 C16 C17 C18 -0.3(4) . . . . ?
C16 C17 C18 C19 0.6(4) . . . . ?
C17 C18 C19 C14 0.0(4) . . . . ?
C15 C14 C19 C18 -1.0(3) . . . . ?
C7 C14 C19 C18 178.1(2) . . . . ?
N1 C20 C21 N2 -88.6(2) . . . . ?
N1 C20 C21 C22 89.9(2) . . . . ?
N2 C21 C22 C23 0.4(3) . . . . ?
C20 C21 C22 C23 -178.0(2) . . . . ?
C21 C22 C23 C24 0.1(4) . . . . ?
C22 C23 C24 C25 -0.1(4) . . . . ?
C23 C24 C25 N2 -0.2(5) . . . . ?
C22 C21 N2 C25 -0.7(4) . . . . ?
C20 C21 N2 C25 177.7(2) . . . . ?
C24 C25 N2 C21 0.6(4) . . . . ?
O2 C12 N1 C13 179.17(19) . . . . ?
C9 C12 N1 C13 -1.5(2) . . . . ?
O2 C12 N1 C20 0.3(3) . . . . ?
C9 C12 N1 C20 179.56(18) . . . . ?
O3 C13 N1 C12 -177.8(2) . . . . ?
C8 C13 N1 C12 1.7(2) . . . . ?
O3 C13 N1 C20 1.2(3) . . . . ?
C8 C13 N1 C20 -179.37(18) . . . . ?
C21 C20 N1 C12 -93.8(2) . . . . ?
C21 C20 N1 C13 87.4(2) . . . . ?
C3 C2 O1 C1 2.7(3) . . . . ?
C11 C2 O1 C1 -177.70(19) . . . . ?
